data_7112892
loop_
_publ_author_name
'Chilton, Nicholas F.'
'Langley, Stuart K.'
'Moubaraki, Boujemaa'
'Murray, Keith S.'

_publ_section_title
;
 Synthesis, structural and magnetic studies of an isostructural family of
 mixed 3d/4f tetranuclear 'star' clusters.
;
_journal_issue 41
_journal_name_full 'Chemical communications (Cambridge, England)'
_journal_page_first 7787
_journal_page_last 7789
_journal_paper_doi 10.1039/c0cc02642e
_journal_volume 46
_journal_year 2010
_chemical_formula_moiety
;
C42 H66 Dy Fe3 N2 O18
;
_chemical_formula_sum 'C42 H66 Dy Fe3 N2 O18'
_chemical_formula_weight 1217.02
_chemical_name_systematic
;
?
;
_space_group_IT_number 2
_symmetry_cell_setting triclinic
_symmetry_space_group_name_Hall '-P 1'
_symmetry_space_group_name_H-M 'P -1'
_atom_sites_solution_hydrogens geom
_atom_sites_solution_primary direct
_atom_sites_solution_secondary difmap
_audit_creation_date '9 November 2005'
_audit_creation_method SHELXL-97
_cell_angle_alpha 80.504(7)
_cell_angle_beta 82.114(6)
_cell_angle_gamma 82.359(6)
_cell_formula_units_Z 2
_cell_length_a 10.9164(16)
_cell_length_b 15.200(2)
_cell_length_c 15.894(3)
_cell_measurement_reflns_used 3876
_cell_measurement_temperature 173(2)
_cell_measurement_theta_max 21.74
_cell_measurement_theta_min 2.34
_cell_volume 2560.1(7)
_computing_cell_refinement 'Bruker Apex2 V2.0'
_computing_data_collection 'Bruker Apex2 V2.0'
_computing_data_reduction 'Bruker Apex2 V2.0'
_computing_molecular_graphics X-SEED
_computing_publication_material 'XCIF V6.12 (BrukerAXS, 2001).'
_computing_structure_refinement 'SHELXL-97 (Sheldrick, 1997)'
_computing_structure_solution 'SHELXS-97 (Sheldrick, 1990)'
_diffrn_ambient_temperature 173(2)
_diffrn_measured_fraction_theta_full 0.961
_diffrn_measured_fraction_theta_max 0.961
_diffrn_measurement_device_type 'APEX X8 Apex CCD'
_diffrn_measurement_method 'scans in phi and omega'
_diffrn_radiation_monochromator graphite
_diffrn_radiation_source 'fine-focus sealed tube'
_diffrn_radiation_type MoK\a
_diffrn_radiation_wavelength 0.71073
_diffrn_reflns_av_R_equivalents 0.0622
_diffrn_reflns_av_sigmaI/netI 0.1000
_diffrn_reflns_limit_h_max 12
_diffrn_reflns_limit_h_min -12
_diffrn_reflns_limit_k_max 18
_diffrn_reflns_limit_k_min -18
_diffrn_reflns_limit_l_max 18
_diffrn_reflns_limit_l_min -18
_diffrn_reflns_number 23089
_diffrn_reflns_theta_full 25.00
_diffrn_reflns_theta_max 25.00
_diffrn_reflns_theta_min 3.16
_diffrn_standards_decay_% 0
_diffrn_standards_interval_count 0
_diffrn_standards_interval_time 0
_diffrn_standards_number 0
_exptl_absorpt_coefficient_mu 2.345
_exptl_absorpt_correction_T_max 0.791
_exptl_absorpt_correction_T_min 0.632
_exptl_absorpt_correction_type multi-scan
_exptl_absorpt_process_details SADABS
_exptl_crystal_colour yellow
_exptl_crystal_density_diffrn 1.579
_exptl_crystal_density_method 'not measured'
_exptl_crystal_description plate
_exptl_crystal_F_000 1240
_exptl_crystal_size_max 0.20
_exptl_crystal_size_mid 0.20
_exptl_crystal_size_min 0.10
_refine_diff_density_max 1.514
_refine_diff_density_min -1.738
_refine_diff_density_rms 0.170
_refine_ls_extinction_method none
_refine_ls_goodness_of_fit_ref 1.028
_refine_ls_hydrogen_treatment constr
_refine_ls_matrix_type full
_refine_ls_number_parameters 607
_refine_ls_number_reflns 8362
_refine_ls_number_restraints 0
_refine_ls_restrained_S_all 1.028
_refine_ls_R_factor_all 0.0905
_refine_ls_R_factor_gt 0.0577
_refine_ls_shift/su_max 0.000
_refine_ls_shift/su_mean 0.000
_refine_ls_structure_factor_coef Fsqd
_refine_ls_weighting_details 'calc w=1/[\s^2^(Fo^2^)+(0.0665P)^2^+0.0000P] where P=(Fo^2^+2Fc^2^)/3'
_refine_ls_weighting_scheme calc
_refine_ls_wR_factor_gt 0.1178
_refine_ls_wR_factor_ref 0.1313
_reflns_number_gt 6019
_reflns_number_total 9000
_reflns_threshold_expression >2sigma(I)
_cod_data_source_file c0cc02642e.txt
_cod_data_source_block 4
_cod_original_cell_volume 2560.2(7)
_cod_original_sg_symbol_H-M P-1
_cod_database_code 7112892

loop_
_symmetry_equiv_pos_as_xyz
'x, y, z'
'-x, -y, -z'

loop_
_atom_site_label
_atom_site_type_symbol
_atom_site_fract_x
_atom_site_fract_y
_atom_site_fract_z
_atom_site_U_iso_or_equiv
_atom_site_adp_type
_atom_site_occupancy
_atom_site_symmetry_multiplicity
_atom_site_calc_flag
_atom_site_refinement_flags
Dy1 Dy 0.71559(3) 0.72073(2) 0.69585(2) 0.02116(13) Uani 1 1 d .
Fe1 Fe 0.78367(9) 0.82183(7) 0.86067(6) 0.0255(3) Uani 1 1 d .
Fe2 Fe 0.82018(8) 0.80723(7) 0.48803(6) 0.0249(3) Uani 1 1 d .
Fe3 Fe 0.55276(9) 0.53388(7) 0.73591(7) 0.0278(3) Uani 1 1 d .
O1 O 0.6871(4) 0.8610(3) 0.9702(3) 0.0320(13) Uani 1 1 d .
O2 O 0.7463(4) 0.9522(3) 0.8060(3) 0.0322(13) Uani 1 1 d .
O3 O 0.9389(4) 0.8662(3) 0.8893(3) 0.0314(13) Uani 1 1 d .
O4 O 0.8312(4) 0.7064(3) 0.9397(3) 0.0289(12) Uani 1 1 d .
O5 O 0.6423(4) 0.7801(3) 0.8236(3) 0.0241(12) Uani 1 1 d .
O6 O 0.8676(4) 0.7780(3) 0.7576(3) 0.0250(12) Uani 1 1 d .
O7 O 0.6620(4) 0.8059(3) 0.4342(3) 0.0297(12) Uani 1 1 d .
O8 O 0.9109(4) 0.7488(3) 0.3870(3) 0.0286(12) Uani 1 1 d .
O9 O 0.8268(4) 0.9287(3) 0.4125(3) 0.0303(12) Uani 1 1 d .
O10 O 0.9917(4) 0.8234(3) 0.5156(3) 0.0279(12) Uani 1 1 d .
O11 O 0.7265(4) 0.8481(3) 0.5901(3) 0.0252(12) Uani 1 1 d .
O12 O 0.8167(4) 0.6918(3) 0.5633(3) 0.0220(11) Uani 1 1 d .
O13 O 0.4145(4) 0.5852(4) 0.8188(3) 0.0381(14) Uani 1 1 d .
O14 O 0.5537(5) 0.4183(4) 0.8221(4) 0.0443(15) Uani 1 1 d .
O15 O 0.6773(4) 0.4591(3) 0.6631(3) 0.0294(12) Uani 1 1 d .
O16 O 0.4198(4) 0.4978(3) 0.6755(3) 0.0335(13) Uani 1 1 d .
O17 O 0.5533(4) 0.6511(3) 0.6630(3) 0.0237(11) Uani 1 1 d .
O18 O 0.6908(4) 0.5797(3) 0.7762(3) 0.0259(12) Uani 1 1 d .
N1 N 0.9342(5) 0.6086(4) 0.7049(4) 0.0244(14) Uani 1 1 d .
N2 N 0.4970(5) 0.8316(4) 0.6877(4) 0.0242(15) Uani 1 1 d .
C1 C 0.6376(8) 0.9442(6) 1.0849(5) 0.045(2) Uani 1 1 d .
H1A H 0.5776 0.9030 1.1079 0.068 Uiso 1 1 calc R
H1B H 0.6019 1.0041 1.0921 0.068 Uiso 1 1 calc R
H1C H 0.7099 0.9286 1.1148 0.068 Uiso 1 1 calc R
C2 C 0.6742(6) 0.9391(6) 0.9906(5) 0.0297(19) Uani 1 1 d .
C3 C 0.6919(7) 1.0171(6) 0.9327(5) 0.034(2) Uani 1 1 d .
H3 H 0.6798 1.0711 0.9547 0.041 Uiso 1 1 calc R
C4 C 0.7260(6) 1.0207(5) 0.8450(5) 0.032(2) Uani 1 1 d .
C5 C 0.7430(7) 1.1088(6) 0.7897(5) 0.044(2) Uani 1 1 d .
H5A H 0.8301 1.1128 0.7725 0.066 Uiso 1 1 calc R
H5B H 0.7088 1.1567 0.8213 0.066 Uiso 1 1 calc R
H5C H 0.7010 1.1134 0.7396 0.066 Uiso 1 1 calc R
C6 C 1.1124(8) 0.8863(7) 0.9535(6) 0.067(3) Uani 1 1 d .
H6A H 1.1737 0.8836 0.9043 0.100 Uiso 1 1 calc R
H6B H 1.1504 0.8622 1.0047 0.100 Uiso 1 1 calc R
H6C H 1.0789 0.9477 0.9560 0.100 Uiso 1 1 calc R
C7 C 1.0078(7) 0.8314(6) 0.9465(5) 0.036(2) Uani 1 1 d .
C8 C 0.9952(7) 0.7515(6) 0.9990(5) 0.038(2) Uani 1 1 d .
H8 H 1.0474 0.7356 1.0420 0.046 Uiso 1 1 calc R
C9 C 0.9100(7) 0.6911(6) 0.9938(5) 0.034(2) Uani 1 1 d .
C10 C 0.9105(7) 0.6038(5) 1.0517(5) 0.040(2) Uani 1 1 d .
H10A H 0.8424 0.6072 1.0967 0.061 Uiso 1 1 calc R
H10B H 0.9875 0.5906 1.0764 0.061 Uiso 1 1 calc R
H10C H 0.9018 0.5573 1.0195 0.061 Uiso 1 1 calc R
C11 C 0.9958(6) 0.7471(5) 0.7403(5) 0.0267(18) Uani 1 1 d .
H11A H 1.0436 0.7705 0.7770 0.032 Uiso 1 1 calc R
H11B H 1.0256 0.7681 0.6810 0.032 Uiso 1 1 calc R
C12 C 1.0122(6) 0.6453(5) 0.7570(5) 0.0268(18) Uani 1 1 d .
H12A H 1.0990 0.6235 0.7427 0.032 Uiso 1 1 calc R
H12B H 0.9889 0.6248 0.8175 0.032 Uiso 1 1 calc R
C13 C 0.9023(6) 0.5184(5) 0.7464(5) 0.0288(18) Uani 1 1 d .
H13A H 0.9729 0.4852 0.7730 0.035 Uiso 1 1 calc R
H13B H 0.8836 0.4853 0.7034 0.035 Uiso 1 1 calc R
C14 C 0.7908(6) 0.5269(5) 0.8140(5) 0.0282(18) Uani 1 1 d .
H14A H 0.7672 0.4679 0.8382 0.034 Uiso 1 1 calc R
H14B H 0.8119 0.5548 0.8600 0.034 Uiso 1 1 calc R
C15 C 0.9951(6) 0.6059(5) 0.6166(4) 0.0254(18) Uani 1 1 d .
H15A H 1.0505 0.5507 0.6145 0.030 Uiso 1 1 calc R
H15B H 1.0443 0.6559 0.5990 0.030 Uiso 1 1 calc R
C16 C 0.8975(6) 0.6112(5) 0.5560(4) 0.0244(17) Uani 1 1 d .
H16A H 0.9369 0.6118 0.4974 0.029 Uiso 1 1 calc R
H16B H 0.8509 0.5597 0.5713 0.029 Uiso 1 1 calc R
C17 C 0.5141(6) 0.8113(5) 0.8422(4) 0.0260(18) Uani 1 1 d .
H17A H 0.5023 0.8419 0.8921 0.031 Uiso 1 1 calc R
H17B H 0.4653 0.7609 0.8548 0.031 Uiso 1 1 calc R
C18 C 0.4719(6) 0.8746(5) 0.7661(4) 0.0259(18) Uani 1 1 d .
H18A H 0.3834 0.8930 0.7771 0.031 Uiso 1 1 calc R
H18B H 0.5150 0.9278 0.7575 0.031 Uiso 1 1 calc R
C19 C 0.5101(6) 0.8998(5) 0.6103(5) 0.0269(18) Uani 1 1 d .
H19A H 0.4509 0.9522 0.6182 0.032 Uiso 1 1 calc R
H19B H 0.4912 0.8758 0.5613 0.032 Uiso 1 1 calc R
C20 C 0.6423(6) 0.9278(5) 0.5921(5) 0.0288(18) Uani 1 1 d .
H20A H 0.6522 0.9669 0.5374 0.035 Uiso 1 1 calc R
H20B H 0.6582 0.9599 0.6367 0.035 Uiso 1 1 calc R
C21 C 0.3985(6) 0.7750(5) 0.6839(5) 0.0307(19) Uani 1 1 d .
H21A H 0.3282 0.8121 0.6602 0.037 Uiso 1 1 calc R
H21B H 0.3699 0.7474 0.7415 0.037 Uiso 1 1 calc R
C22 C 0.4474(6) 0.7023(5) 0.6283(5) 0.0285(19) Uani 1 1 d .
H22A H 0.3834 0.6638 0.6282 0.034 Uiso 1 1 calc R
H22B H 0.4707 0.7295 0.5696 0.034 Uiso 1 1 calc R
C23 C 1.1955(6) 0.8637(6) 0.5019(5) 0.035(2) Uani 1 1 d .
H23A H 1.2026 0.8121 0.5456 0.053 Uiso 1 1 calc R
H23B H 1.2078 0.9161 0.5248 0.053 Uiso 1 1 calc R
H23C H 1.2575 0.8552 0.4540 0.053 Uiso 1 1 calc R
C24 C 1.0685(6) 0.8757(5) 0.4728(5) 0.0273(18) Uani 1 1 d .
C25 C 1.0432(7) 0.9390(5) 0.4026(5) 0.035(2) Uani 1 1 d .
H25 H 1.1087 0.9684 0.3720 0.042 Uiso 1 1 calc R
C26 C 0.9253(7) 0.9619(5) 0.3743(5) 0.0320(19) Uani 1 1 d .
C27 C 0.9090(7) 1.0284(6) 0.2961(5) 0.048(2) Uani 1 1 d .
H27A H 0.8808 1.0002 0.2536 0.072 Uiso 1 1 calc R
H27B H 0.9871 1.0507 0.2737 0.072 Uiso 1 1 calc R
H27C H 0.8487 1.0773 0.3102 0.072 Uiso 1 1 calc R
C28 C 0.9743(7) 0.7335(6) 0.2414(5) 0.042(2) Uani 1 1 d .
H28A H 1.0360 0.7747 0.2317 0.064 Uiso 1 1 calc R
H28B H 0.9368 0.7360 0.1897 0.064 Uiso 1 1 calc R
H28C H 1.0129 0.6737 0.2578 0.064 Uiso 1 1 calc R
C29 C 0.8759(7) 0.7586(5) 0.3121(5) 0.0305(19) Uani 1 1 d .
C30 C 0.7543(7) 0.7886(5) 0.2941(5) 0.038(2) Uani 1 1 d .
H30 H 0.7388 0.7961 0.2371 0.045 Uiso 1 1 calc R
C31 C 0.6538(7) 0.8081(5) 0.3562(5) 0.0318(19) Uani 1 1 d .
C32 C 0.5251(7) 0.8341(6) 0.3288(5) 0.046(2) Uani 1 1 d .
H32A H 0.4838 0.7812 0.3337 0.068 Uiso 1 1 calc R
H32B H 0.5316 0.8633 0.2703 0.068 Uiso 1 1 calc R
H32C H 0.4780 0.8743 0.3651 0.068 Uiso 1 1 calc R
C33 C 0.7715(6) 0.3518(6) 0.5770(5) 0.043(2) Uani 1 1 d .
H33A H 0.8408 0.3865 0.5661 0.064 Uiso 1 1 calc R
H33B H 0.7562 0.3343 0.5244 0.064 Uiso 1 1 calc R
H33C H 0.7900 0.2991 0.6177 0.064 Uiso 1 1 calc R
C34 C 0.6583(6) 0.4069(5) 0.6129(5) 0.0288(19) Uani 1 1 d .
C35 C 0.5425(6) 0.3995(5) 0.5876(5) 0.033(2) Uani 1 1 d .
H35 H 0.5399 0.3618 0.5476 0.040 Uiso 1 1 calc R
C36 C 0.4312(6) 0.4452(5) 0.6190(5) 0.0323(19) Uani 1 1 d .
C37 C 0.3128(7) 0.4341(6) 0.5862(6) 0.043(2) Uani 1 1 d .
H37A H 0.2576 0.4067 0.6324 0.064 Uiso 1 1 calc R
H37B H 0.3309 0.3967 0.5419 0.064 Uiso 1 1 calc R
H37C H 0.2740 0.4919 0.5632 0.064 Uiso 1 1 calc R
C38 C 0.5054(9) 0.3049(7) 0.9366(7) 0.078(4) Uani 1 1 d .
H38A H 0.4721 0.2668 0.9051 0.117 Uiso 1 1 calc R
H38B H 0.4630 0.3007 0.9940 0.117 Uiso 1 1 calc R
H38C H 0.5926 0.2863 0.9389 0.117 Uiso 1 1 calc R
C39 C 0.4877(8) 0.4004(6) 0.8928(6) 0.047(2) Uani 1 1 d .
C40 C 0.3989(8) 0.4627(7) 0.9290(6) 0.054(3) Uani 1 1 d .
H40 H 0.3580 0.4439 0.9829 0.065 Uiso 1 1 calc R
C41 C 0.3667(7) 0.5495(7) 0.8919(6) 0.040(2) Uani 1 1 d .
C42 C 0.2655(8) 0.6105(7) 0.9350(6) 0.063(3) Uani 1 1 d .
H42A H 0.2961 0.6664 0.9369 0.094 Uiso 1 1 calc R
H42B H 0.2409 0.5824 0.9924 0.094 Uiso 1 1 calc R
H42C H 0.1950 0.6215 0.9031 0.094 Uiso 1 1 calc R

loop_
_atom_site_aniso_label
_atom_site_aniso_U_11
_atom_site_aniso_U_22
_atom_site_aniso_U_33
_atom_site_aniso_U_23
_atom_site_aniso_U_13
_atom_site_aniso_U_12
Dy1 0.01939(18) 0.0259(2) 0.0178(2) 0.00012(17) -0.00365(13) -0.00398(14)
Fe1 0.0257(5) 0.0305(7) 0.0216(6) -0.0026(5) -0.0066(4) -0.0054(5)
Fe2 0.0230(5) 0.0304(7) 0.0191(6) 0.0028(5) -0.0015(4) -0.0037(5)
Fe3 0.0259(5) 0.0290(7) 0.0274(7) -0.0014(6) 0.0024(4) -0.0079(5)
O1 0.036(3) 0.034(3) 0.030(3) -0.010(3) -0.005(2) -0.007(2)
O2 0.037(3) 0.035(3) 0.027(3) -0.003(3) -0.013(2) -0.005(2)
O3 0.030(3) 0.044(3) 0.024(3) -0.002(3) -0.009(2) -0.013(2)
O4 0.033(3) 0.035(3) 0.021(3) 0.001(3) -0.011(2) -0.006(2)
O5 0.024(2) 0.027(3) 0.021(3) -0.003(2) -0.005(2) -0.001(2)
O6 0.017(2) 0.036(3) 0.022(3) -0.003(3) -0.0008(19) -0.006(2)
O7 0.025(3) 0.041(3) 0.019(3) 0.005(3) -0.003(2) -0.003(2)
O8 0.028(3) 0.035(3) 0.020(3) 0.004(3) 0.000(2) -0.005(2)
O9 0.029(3) 0.032(3) 0.025(3) 0.003(3) 0.001(2) 0.000(2)
O10 0.028(3) 0.032(3) 0.025(3) -0.001(3) -0.003(2) -0.009(2)
O11 0.024(2) 0.024(3) 0.024(3) 0.002(2) 0.000(2) -0.003(2)
O12 0.022(2) 0.018(3) 0.024(3) 0.003(2) -0.003(2) 0.000(2)
O13 0.039(3) 0.038(3) 0.034(4) -0.004(3) 0.013(3) -0.010(3)
O14 0.045(3) 0.033(3) 0.051(4) 0.011(3) -0.004(3) -0.013(3)
O15 0.022(2) 0.031(3) 0.037(3) -0.009(3) -0.004(2) -0.006(2)
O16 0.023(3) 0.031(3) 0.047(4) -0.008(3) 0.004(2) -0.009(2)
O17 0.020(2) 0.025(3) 0.025(3) -0.001(2) -0.003(2) -0.002(2)
O18 0.029(3) 0.026(3) 0.021(3) 0.006(2) -0.003(2) -0.006(2)
N1 0.023(3) 0.030(4) 0.021(4) -0.001(3) -0.009(3) -0.001(3)
N2 0.020(3) 0.030(4) 0.024(4) -0.007(3) -0.007(2) -0.001(3)
C1 0.053(5) 0.055(6) 0.031(5) -0.016(5) -0.005(4) -0.004(4)
C2 0.018(4) 0.040(6) 0.034(5) -0.007(5) -0.010(3) -0.004(3)
C3 0.039(4) 0.038(6) 0.029(5) -0.012(5) -0.010(4) -0.002(4)
C4 0.025(4) 0.035(5) 0.040(6) -0.005(5) -0.014(4) -0.008(4)
C5 0.043(5) 0.045(6) 0.045(6) -0.004(5) -0.010(4) -0.003(4)
C6 0.059(6) 0.108(9) 0.047(6) -0.005(6) -0.026(5) -0.050(6)
C7 0.035(4) 0.050(6) 0.027(5) -0.009(5) -0.002(4) -0.018(4)
C8 0.030(4) 0.070(7) 0.020(5) -0.007(5) -0.011(3) -0.010(4)
C9 0.030(4) 0.045(6) 0.023(5) -0.002(4) -0.004(3) 0.003(4)
C10 0.050(5) 0.039(5) 0.028(5) 0.007(5) -0.010(4) -0.002(4)
C11 0.016(3) 0.035(5) 0.029(5) -0.003(4) -0.004(3) -0.002(3)
C12 0.020(3) 0.032(5) 0.029(5) 0.002(4) -0.011(3) -0.002(3)
C13 0.037(4) 0.029(5) 0.019(4) 0.005(4) -0.010(3) -0.003(4)
C14 0.038(4) 0.025(5) 0.019(4) 0.009(4) -0.007(3) -0.007(4)
C15 0.023(4) 0.033(5) 0.018(4) -0.002(4) 0.000(3) -0.002(3)
C16 0.024(4) 0.026(4) 0.022(4) -0.005(4) -0.002(3) 0.002(3)
C17 0.020(3) 0.036(5) 0.023(4) -0.016(4) 0.000(3) 0.005(3)
C18 0.020(3) 0.031(5) 0.025(4) 0.000(4) -0.004(3) -0.002(3)
C19 0.026(4) 0.029(5) 0.026(5) -0.003(4) -0.011(3) 0.004(3)
C20 0.029(4) 0.023(4) 0.031(5) -0.002(4) 0.002(3) -0.001(3)
C21 0.026(4) 0.041(5) 0.023(5) 0.002(4) -0.005(3) -0.003(4)
C22 0.032(4) 0.029(5) 0.026(5) -0.003(4) -0.010(3) -0.004(3)
C23 0.031(4) 0.045(5) 0.033(5) -0.005(4) 0.000(3) -0.019(4)
C24 0.034(4) 0.026(5) 0.024(5) -0.009(4) 0.003(3) -0.010(4)
C25 0.032(4) 0.037(5) 0.036(5) -0.006(5) 0.008(4) -0.012(4)
C26 0.046(5) 0.028(5) 0.014(4) 0.009(4) 0.005(4) -0.001(4)
C27 0.044(5) 0.047(6) 0.044(6) 0.004(5) 0.008(4) 0.001(4)
C28 0.055(5) 0.046(6) 0.024(5) -0.003(5) 0.006(4) -0.010(4)
C29 0.040(4) 0.021(4) 0.029(5) 0.001(4) 0.003(4) -0.010(3)
C30 0.039(5) 0.052(6) 0.020(5) 0.003(4) -0.012(4) -0.003(4)
C31 0.038(4) 0.036(5) 0.021(5) 0.007(4) -0.012(4) -0.009(4)
C32 0.036(4) 0.062(6) 0.037(5) 0.006(5) -0.014(4) -0.008(4)
C33 0.028(4) 0.052(6) 0.053(6) -0.023(5) -0.002(4) -0.003(4)
C34 0.027(4) 0.028(5) 0.031(5) 0.001(4) -0.006(3) -0.007(3)
C35 0.037(4) 0.035(5) 0.029(5) -0.013(4) -0.006(3) 0.002(4)
C36 0.032(4) 0.031(5) 0.035(5) -0.001(4) -0.006(3) -0.013(4)
C37 0.032(4) 0.041(5) 0.058(6) -0.007(5) -0.012(4) -0.007(4)
C38 0.057(6) 0.089(9) 0.070(8) 0.057(7) -0.009(5) -0.028(6)
C39 0.035(5) 0.057(7) 0.047(6) 0.021(6) -0.008(4) -0.027(5)
C40 0.053(6) 0.083(8) 0.022(5) 0.014(6) 0.005(4) -0.031(6)
C41 0.038(5) 0.058(7) 0.027(5) -0.003(5) 0.003(4) -0.028(4)
C42 0.049(5) 0.089(8) 0.052(6) -0.025(6) 0.021(5) -0.020(5)

loop_
_atom_type_symbol
_atom_type_description
_atom_type_scat_dispersion_real
_atom_type_scat_dispersion_imag
_atom_type_scat_source
C C 0.0033 0.0016 'International Tables Vol C Tables 4.2.6.8 and 6.1.1.4'
H H 0.0000 0.0000 'International Tables Vol C Tables 4.2.6.8 and 6.1.1.4'
N N 0.0061 0.0033 'International Tables Vol C Tables 4.2.6.8 and 6.1.1.4'
O O 0.0106 0.0060 'International Tables Vol C Tables 4.2.6.8 and 6.1.1.4'
Fe Fe 0.3463 0.8444 'International Tables Vol C Tables 4.2.6.8 and 6.1.1.4'
Dy Dy -0.1892 4.4098 'International Tables Vol C Tables 4.2.6.8 and 6.1.1.4'

loop_
_geom_angle_atom_site_label_1
_geom_angle_atom_site_label_2
_geom_angle_atom_site_label_3
_geom_angle
O12 Dy1 O18 105.17(16)
O12 Dy1 O17 85.80(15)
O18 Dy1 O17 65.11(16)
O12 Dy1 O11 65.55(15)
O18 Dy1 O11 166.97(15)
O17 Dy1 O11 104.02(16)
O12 Dy1 O5 165.91(16)
O18 Dy1 O5 86.59(16)
O17 Dy1 O5 106.51(15)
O11 Dy1 O5 104.00(16)
O12 Dy1 O6 103.64(15)
O18 Dy1 O6 105.51(16)
O17 Dy1 O6 168.50(16)
O11 Dy1 O6 86.08(16)
O5 Dy1 O6 65.05(15)
O12 Dy1 N2 114.36(16)
O18 Dy1 N2 113.27(17)
O17 Dy1 N2 66.75(15)
O11 Dy1 N2 65.67(17)
O5 Dy1 N2 66.25(15)
O6 Dy1 N2 113.88(15)
O12 Dy1 N1 65.91(15)
O18 Dy1 N1 66.34(17)
O17 Dy1 N1 113.05(15)
O11 Dy1 N1 114.72(17)
O5 Dy1 N1 113.57(15)
O6 Dy1 N1 66.24(15)
N2 Dy1 N1 179.61(19)
O6 Fe1 O5 81.69(18)
O6 Fe1 O4 94.3(2)
O5 Fe1 O4 95.49(19)
O6 Fe1 O3 93.90(19)
O5 Fe1 O3 175.3(2)
O4 Fe1 O3 86.6(2)
O6 Fe1 O2 96.6(2)
O5 Fe1 O2 95.41(19)
O4 Fe1 O2 165.60(18)
O3 Fe1 O2 83.3(2)
O6 Fe1 O1 175.9(2)
O5 Fe1 O1 94.84(19)
O4 Fe1 O1 83.9(2)
O3 Fe1 O1 89.63(19)
O2 Fe1 O1 85.9(2)
O11 Fe2 O12 80.90(19)
O11 Fe2 O7 91.90(18)
O12 Fe2 O7 98.0(2)
O11 Fe2 O9 98.2(2)
O12 Fe2 O9 178.14(19)
O7 Fe2 O9 83.7(2)
O11 Fe2 O10 96.76(18)
O12 Fe2 O10 92.74(19)
O7 Fe2 O10 167.2(2)
O9 Fe2 O10 85.7(2)
O11 Fe2 O8 172.7(2)
O12 Fe2 O8 92.37(19)
O7 Fe2 O8 86.14(18)
O9 Fe2 O8 88.62(19)
O10 Fe2 O8 86.40(18)
O17 Fe3 O18 79.79(19)
O17 Fe3 O15 100.1(2)
O18 Fe3 O15 89.40(18)
O17 Fe3 O16 92.4(2)
O18 Fe3 O16 170.7(2)
O15 Fe3 O16 86.93(18)
O17 Fe3 O13 90.3(2)
O18 Fe3 O13 97.21(19)
O15 Fe3 O13 168.5(2)
O16 Fe3 O13 87.9(2)
O17 Fe3 O14 174.2(2)
O18 Fe3 O14 96.1(2)
O15 Fe3 O14 83.9(2)
O16 Fe3 O14 92.0(2)
O13 Fe3 O14 86.1(2)
C2 O1 Fe1 126.4(5)
C4 O2 Fe1 126.4(5)
C7 O3 Fe1 128.5(5)
C9 O4 Fe1 129.0(5)
C17 O5 Fe1 127.4(4)
C17 O5 Dy1 120.7(3)
Fe1 O5 Dy1 106.74(19)
C11 O6 Fe1 127.4(4)
C11 O6 Dy1 120.7(4)
Fe1 O6 Dy1 106.52(18)
C31 O7 Fe2 126.4(5)
C29 O8 Fe2 125.8(4)
C26 O9 Fe2 126.2(5)
C24 O10 Fe2 127.9(5)
C20 O11 Fe2 125.9(4)
C20 O11 Dy1 123.7(4)
Fe2 O11 Dy1 106.4(2)
C16 O12 Fe2 128.1(4)
C16 O12 Dy1 120.7(4)
Fe2 O12 Dy1 107.03(18)
C41 O13 Fe3 129.7(5)
C39 O14 Fe3 130.1(6)
C34 O15 Fe3 129.2(4)
C36 O16 Fe3 129.1(4)
C22 O17 Fe3 125.3(4)
C22 O17 Dy1 121.3(4)
Fe3 O17 Dy1 107.60(19)
C14 O18 Fe3 125.8(4)
C14 O18 Dy1 121.0(4)
Fe3 O18 Dy1 107.5(2)
C15 N1 C12 111.5(5)
C15 N1 C13 110.9(5)
C12 N1 C13 110.9(5)
C15 N1 Dy1 107.8(4)
C12 N1 Dy1 107.9(4)
C13 N1 Dy1 107.7(4)
C19 N2 C18 110.7(5)
C19 N2 C21 111.3(5)
C18 N2 C21 110.6(5)
C19 N2 Dy1 108.8(4)
C18 N2 Dy1 108.1(4)
C21 N2 Dy1 107.2(4)
C2 C1 H1A 109.5
C2 C1 H1B 109.5
H1A C1 H1B 109.5
C2 C1 H1C 109.5
H1A C1 H1C 109.5
H1B C1 H1C 109.5
O1 C2 C3 124.5(7)
O1 C2 C1 115.4(8)
C3 C2 C1 120.1(7)
C4 C3 C2 125.3(7)
C4 C3 H3 117.4
C2 C3 H3 117.4
O2 C4 C3 124.3(8)
O2 C4 C5 115.5(7)
C3 C4 C5 120.2(7)
C4 C5 H5A 109.5
C4 C5 H5B 109.5
H5A C5 H5B 109.5
C4 C5 H5C 109.5
H5A C5 H5C 109.5
H5B C5 H5C 109.5
C7 C6 H6A 109.5
C7 C6 H6B 109.5
H6A C6 H6B 109.5
C7 C6 H6C 109.5
H6A C6 H6C 109.5
H6B C6 H6C 109.5
O3 C7 C8 125.4(7)
O3 C7 C6 114.3(8)
C8 C7 C6 120.4(8)
C7 C8 C9 125.7(7)
C7 C8 H8 117.1
C9 C8 H8 117.1
O4 C9 C8 123.2(8)
O4 C9 C10 116.3(7)
C8 C9 C10 120.4(7)
C9 C10 H10A 109.5
C9 C10 H10B 109.5
H10A C10 H10B 109.5
C9 C10 H10C 109.5
H10A C10 H10C 109.5
H10B C10 H10C 109.5
O6 C11 C12 108.9(6)
O6 C11 H11A 109.9
C12 C11 H11A 109.9
O6 C11 H11B 109.9
C12 C11 H11B 109.9
H11A C11 H11B 108.3
N1 C12 C11 110.6(5)
N1 C12 H12A 109.5
C11 C12 H12A 109.5
N1 C12 H12B 109.5
C11 C12 H12B 109.5
H12A C12 H12B 108.1
N1 C13 C14 110.3(6)
N1 C13 H13A 109.6
C14 C13 H13A 109.6
N1 C13 H13B 109.6
C14 C13 H13B 109.6
H13A C13 H13B 108.1
O18 C14 C13 109.4(6)
O18 C14 H14A 109.8
C13 C14 H14A 109.8
O18 C14 H14B 109.8
C13 C14 H14B 109.8
H14A C14 H14B 108.2
N1 C15 C16 109.9(5)
N1 C15 H15A 109.7
C16 C15 H15A 109.7
N1 C15 H15B 109.7
C16 C15 H15B 109.7
H15A C15 H15B 108.2
O12 C16 C15 107.5(5)
O12 C16 H16A 110.2
C15 C16 H16A 110.2
O12 C16 H16B 110.2
C15 C16 H16B 110.2
H16A C16 H16B 108.5
O5 C17 C18 109.2(6)
O5 C17 H17A 109.8
C18 C17 H17A 109.8
O5 C17 H17B 109.8
C18 C17 H17B 109.8
H17A C17 H17B 108.3
N2 C18 C17 111.0(5)
N2 C18 H18A 109.4
C17 C18 H18A 109.4
N2 C18 H18B 109.4
C17 C18 H18B 109.4
H18A C18 H18B 108.0
N2 C19 C20 111.4(5)
N2 C19 H19A 109.4
C20 C19 H19A 109.4
N2 C19 H19B 109.4
C20 C19 H19B 109.4
H19A C19 H19B 108.0
O11 C20 C19 107.4(6)
O11 C20 H20A 110.2
C19 C20 H20A 110.2
O11 C20 H20B 110.2
C19 C20 H20B 110.2
H20A C20 H20B 108.5
N2 C21 C22 110.5(5)
N2 C21 H21A 109.5
C22 C21 H21A 109.5
N2 C21 H21B 109.5
C22 C21 H21B 109.5
H21A C21 H21B 108.1
O17 C22 C21 108.1(5)
O17 C22 H22A 110.1
C21 C22 H22A 110.1
O17 C22 H22B 110.1
C21 C22 H22B 110.1
H22A C22 H22B 108.4
C24 C23 H23A 109.5
C24 C23 H23B 109.5
H23A C23 H23B 109.5
C24 C23 H23C 109.5
H23A C23 H23C 109.5
H23B C23 H23C 109.5
O10 C24 C25 124.9(7)
O10 C24 C23 115.8(7)
C25 C24 C23 119.3(7)
C24 C25 C26 124.3(7)
C24 C25 H25 117.8
C26 C25 H25 117.8
O9 C26 C25 124.0(7)
O9 C26 C27 116.0(7)
C25 C26 C27 120.0(7)
C26 C27 H27A 109.5
C26 C27 H27B 109.5
H27A C27 H27B 109.5
C26 C27 H27C 109.5
H27A C27 H27C 109.5
H27B C27 H27C 109.5
C29 C28 H28A 109.5
C29 C28 H28B 109.5
H28A C28 H28B 109.5
C29 C28 H28C 109.5
H28A C28 H28C 109.5
H28B C28 H28C 109.5
O8 C29 C30 124.2(7)
O8 C29 C28 115.9(6)
C30 C29 C28 119.9(7)
C29 C30 C31 124.4(7)
C29 C30 H30 117.8
C31 C30 H30 117.8
O7 C31 C30 124.9(6)
O7 C31 C32 116.0(7)
C30 C31 C32 119.1(7)
C31 C32 H32A 109.5
C31 C32 H32B 109.5
H32A C32 H32B 109.5
C31 C32 H32C 109.5
H32A C32 H32C 109.5
H32B C32 H32C 109.5
C34 C33 H33A 109.5
C34 C33 H33B 109.5
H33A C33 H33B 109.5
C34 C33 H33C 109.5
H33A C33 H33C 109.5
H33B C33 H33C 109.5
O15 C34 C35 125.3(6)
O15 C34 C33 115.6(6)
C35 C34 C33 119.1(6)
C36 C35 C34 123.9(7)
C36 C35 H35 118.1
C34 C35 H35 118.1
O16 C36 C35 125.2(6)
O16 C36 C37 115.3(6)
C35 C36 C37 119.6(7)
C36 C37 H37A 109.5
C36 C37 H37B 109.5
H37A C37 H37B 109.5
C36 C37 H37C 109.5
H37A C37 H37C 109.5
H37B C37 H37C 109.5
C39 C38 H38A 109.5
C39 C38 H38B 109.5
H38A C38 H38B 109.5
C39 C38 H38C 109.5
H38A C38 H38C 109.5
H38B C38 H38C 109.5
O14 C39 C40 123.7(8)
O14 C39 C38 116.0(9)
C40 C39 C38 120.3(9)
C41 C40 C39 125.7(8)
C41 C40 H40 117.1
C39 C40 H40 117.1
O13 C41 C40 124.6(8)
O13 C41 C42 113.8(8)
C40 C41 C42 121.6(8)
C41 C42 H42A 109.5
C41 C42 H42B 109.5
H42A C42 H42B 109.5
C41 C42 H42C 109.5
H42A C42 H42C 109.5
H42B C42 H42C 109.5

loop_
_geom_bond_atom_site_label_1
_geom_bond_atom_site_label_2
_geom_bond_distance
Dy1 O12 2.322(4)
Dy1 O18 2.336(5)
Dy1 O17 2.338(4)
Dy1 O11 2.349(5)
Dy1 O5 2.355(4)
Dy1 O6 2.363(4)
Dy1 N2 2.738(5)
Dy1 N1 2.748(5)
Fe1 O6 1.938(4)
Fe1 O5 1.941(4)
Fe1 O4 2.034(5)
Fe1 O3 2.037(5)
Fe1 O2 2.040(5)
Fe1 O1 2.041(5)
Fe2 O11 1.942(4)
Fe2 O12 1.956(5)
Fe2 O7 2.033(4)
Fe2 O9 2.034(5)
Fe2 O10 2.035(4)
Fe2 O8 2.038(5)
Fe3 O17 1.958(5)
Fe3 O18 1.963(4)
Fe3 O15 2.018(4)
Fe3 O16 2.025(5)
Fe3 O13 2.025(5)
Fe3 O14 2.042(6)
O1 C2 1.267(8)
O2 C4 1.278(8)
O3 C7 1.263(9)
O4 C9 1.271(8)
O5 C17 1.423(7)
O6 C11 1.420(7)
O7 C31 1.250(8)
O8 C29 1.278(8)
O9 C26 1.281(9)
O10 C24 1.280(9)
O11 C20 1.422(8)
O12 C16 1.422(7)
O13 C41 1.271(10)
O14 C39 1.260(10)
O15 C34 1.268(8)
O16 C36 1.281(8)
O17 C22 1.430(8)
O18 C14 1.409(8)
N1 C15 1.472(8)
N1 C12 1.481(8)
N1 C13 1.484(9)
N2 C19 1.476(9)
N2 C18 1.477(8)
N2 C21 1.477(9)
C1 C2 1.509(10)
C1 H1A 0.9600
C1 H1B 0.9600
C1 H1C 0.9600
C2 C3 1.393(11)
C3 C4 1.387(11)
C3 H3 0.9300
C4 C5 1.494(11)
C5 H5A 0.9600
C5 H5B 0.9600
C5 H5C 0.9600
C6 C7 1.527(11)
C6 H6A 0.9600
C6 H6B 0.9600
C6 H6C 0.9600
C7 C8 1.368(12)
C8 C9 1.410(11)
C8 H8 0.9300
C9 C10 1.486(11)
C10 H10A 0.9600
C10 H10B 0.9600
C10 H10C 0.9600
C11 C12 1.517(10)
C11 H11A 0.9700
C11 H11B 0.9700
C12 H12A 0.9700
C12 H12B 0.9700
C13 C14 1.516(10)
C13 H13A 0.9700
C13 H13B 0.9700
C14 H14A 0.9700
C14 H14B 0.9700
C15 C16 1.518(8)
C15 H15A 0.9700
C15 H15B 0.9700
C16 H16A 0.9700
C16 H16B 0.9700
C17 C18 1.500(10)
C17 H17A 0.9700
C17 H17B 0.9700
C18 H18A 0.9700
C18 H18B 0.9700
C19 C20 1.534(10)
C19 H19A 0.9700
C19 H19B 0.9700
C20 H20A 0.9700
C20 H20B 0.9700
C21 C22 1.524(9)
C21 H21A 0.9700
C21 H21B 0.9700
C22 H22A 0.9700
C22 H22B 0.9700
C23 C24 1.500(9)
C23 H23A 0.9600
C23 H23B 0.9600
C23 H23C 0.9600
C24 C25 1.381(11)
C25 C26 1.403(10)
C25 H25 0.9300
C26 C27 1.483(11)
C27 H27A 0.9600
C27 H27B 0.9600
C27 H27C 0.9600
C28 C29 1.505(10)
C28 H28A 0.9600
C28 H28B 0.9600
C28 H28C 0.9600
C29 C30 1.397(10)
C30 C31 1.408(10)
C30 H30 0.9300
C31 C32 1.512(9)
C32 H32A 0.9600
C32 H32B 0.9600
C32 H32C 0.9600
C33 C34 1.498(9)
C33 H33A 0.9600
C33 H33B 0.9600
C33 H33C 0.9600
C34 C35 1.401(9)
C35 C36 1.389(9)
C35 H35 0.9300
C36 C37 1.498(9)
C37 H37A 0.9600
C37 H37B 0.9600
C37 H37C 0.9600
C38 C39 1.502(13)
C38 H38A 0.9600
C38 H38B 0.9600
C38 H38C 0.9600
C39 C40 1.397(12)
C40 C41 1.374(12)
C40 H40 0.9300
C41 C42 1.510(11)
C42 H42A 0.9600
C42 H42B 0.9600
C42 H42C 0.9600
